data_2014375
loop_
_publ_author_name
'Matsushita, Nobuyuki'

_publ_section_title
;A one-dimensional iodine-bridged Pt^II^/Pt^IV^ mixed-valence complex,
 <i>catena</i>-poly[[[bis(ethylenediamine)platinum(II)]-\m-iodo-[bis(ethylenediamine)platinum(IV)]-\m-iodo]
 hydrogenphosphate dihydrogenphosphate iodide trihydrate]
;
_journal_coeditor_code OB1246
_journal_issue 2
_journal_name_full 'Acta Crystallographica Section C'
_journal_page_first m33
_journal_page_last m36
_journal_paper_doi 10.1107/S0108270105041247
_journal_volume 62
_journal_year 2006
_chemical_formula_iupac '[Pt2 I2 (C2 H8 N2)4] (H P O4) (H2 P O4) I, 3H2 O'
_chemical_formula_moiety 'C8 H32 I2 N8 Pt2 4+, H O4 P 2-, H2 O4 P -, I -, 3H2 O'
_chemical_formula_sum 'C8 H41 I3 N8 O11 P2 Pt2'
_chemical_formula_weight 1258.29
_chemical_name_systematic
;
catena-poly[[[bis(ethylenediamine)platinum(II)]-\m-iodo-
[bis(ethylenediamine)platinum(IV)]-\m-iodo] hydrogenphosphate
dihydrogenphosphate iodide trihydrate]
;
_space_group_IT_number 14
_symmetry_cell_setting monoclinic
_symmetry_space_group_name_Hall '-P 2yn'
_symmetry_space_group_name_H-M 'P 1 21/n 1'
_atom_sites_solution_hydrogens geom
_atom_sites_solution_primary heavy
_atom_sites_solution_secondary difmap
_cell_angle_alpha 90.00
_cell_angle_beta 90.840(10)
_cell_angle_gamma 90.00
_cell_formula_units_Z 4
_cell_length_a 14.8080(10)
_cell_length_b 16.478(2)
_cell_length_c 11.7580(10)
_cell_measurement_reflns_used 50
_cell_measurement_temperature 295
_cell_measurement_theta_max 15.0
_cell_measurement_theta_min 10.0
_cell_volume 2868.7(5)
_computing_cell_refinement 'AFC Diffractometer Control Software'
_computing_data_collection 'AFC Diffractometer Control Software (Rigaku, 1987)'
_computing_data_reduction
;
AFC Diffractometer Control Software
and local program F2-AFC (Matsushita, 1998)
;
_computing_molecular_graphics 'DIAMOND (Brandenburg, 2005)'
_computing_publication_material SHELXL97
_computing_structure_refinement 'SHELXL97 (Sheldrick, 1997)'
_computing_structure_solution 'SHELX76 (Sheldrick, 1976)'
_diffrn_ambient_temperature 295
_diffrn_measured_fraction_theta_full 1.000
_diffrn_measured_fraction_theta_max 1.000
_diffrn_measurement_device_type 'Rigaku AFC-5S diffractometer'
_diffrn_measurement_method \q/2\q
_diffrn_radiation_monochromator graphite
_diffrn_radiation_source 'X-ray sealed tube'
_diffrn_radiation_type MoK\a
_diffrn_radiation_wavelength 0.71069
_diffrn_reflns_av_R_equivalents 0.0178
_diffrn_reflns_limit_h_max 19
_diffrn_reflns_limit_h_min -19
_diffrn_reflns_limit_k_max 21
_diffrn_reflns_limit_k_min 0
_diffrn_reflns_limit_l_max 15
_diffrn_reflns_limit_l_min 0
_diffrn_reflns_number 7883
_diffrn_reflns_theta_full 27.50
_diffrn_reflns_theta_max 27.50
_diffrn_reflns_theta_min 2.75
_diffrn_standards_decay_% 0
_diffrn_standards_interval_count 100
_diffrn_standards_number 3
_exptl_absorpt_coefficient_mu 13.141
_exptl_absorpt_correction_T_max 0.5006
_exptl_absorpt_correction_T_min 0.1269
_exptl_absorpt_correction_type gaussian
_exptl_absorpt_process_details '(Coppens <i>et al.</i>,  1965)'
_exptl_crystal_colour gold
_exptl_crystal_density_diffrn 2.913
_exptl_crystal_density_method 'not measured'
_exptl_crystal_description plate
_exptl_crystal_F_000 2312
_exptl_crystal_size_max 0.20
_exptl_crystal_size_mid 0.20
_exptl_crystal_size_min 0.06
_refine_diff_density_max 2.905
_refine_diff_density_min -2.018
_refine_ls_extinction_coef 0.00064(4)
_refine_ls_extinction_expression Fc^*^=kFc[1+0.001xFc^2^\l^3^/sin(2\q)]^-1/4^
_refine_ls_extinction_method SHELXL97
_refine_ls_goodness_of_fit_ref 1.104
_refine_ls_hydrogen_treatment constr
_refine_ls_matrix_type full
_refine_ls_number_parameters 314
_refine_ls_number_reflns 4491
_refine_ls_number_restraints 0
_refine_ls_restrained_S_all 1.104
_refine_ls_R_factor_gt 0.0325
_refine_ls_shift/su_max 0.000
_refine_ls_shift/su_mean 0.000
_refine_ls_structure_factor_coef Fsqd
_refine_ls_weighting_details 'calc w=1/[\s^2^(Fo^2^)+(0.0440P)^2^+18.1327P] where P=(Fo^2^+2Fc^2^)/3'
_refine_ls_weighting_scheme calc
_refine_ls_wR_factor_gt 0.0830
_refine_ls_wR_factor_ref 0.0836
_reflns_number_gt 4431
_reflns_number_total 6603
_reflns_threshold_expression I>2\s(I)
_cod_data_source_file ob1246.cif
_cod_data_source_block I
_cod_depositor_comments
;
The following automatic conversions were performed:

'_chemical_melting_point' value 'not measured' was changed to '?' -
the value is undefined or not
given.

'_exptl_absorpt_correction_type' value 'Gaussian' changed to
'gaussian' according to
/home/saulius/struct/CIF-dictionaries/cif_core.dic dictionary named
'cif_core.dic' version 2.4.1 from 2010-06-29.

Automatic conversion script
Id: cif_fix_values 1715 2011-07-08 13:25:40Z adriana 
;
_cod_original_sg_symbol_H-M 'P 21/n'
_cod_database_code 2014375
_cod_database_fobs_code 2014375

loop_
_symmetry_equiv_pos_as_xyz
'x, y, z'
'-x+1/2, y+1/2, -z+1/2'
'-x, -y, -z'
'x-1/2, -y-1/2, z-1/2'

loop_
_atom_site_label
_atom_site_fract_x
_atom_site_fract_y
_atom_site_fract_z
_atom_site_U_iso_or_equiv
_atom_site_adp_type
_atom_site_calc_flag
_atom_site_refinement_flags
_atom_site_occupancy
_atom_site_disorder_assembly
_atom_site_disorder_group
_atom_site_type_symbol
Pt1 0.24608(2) 0.23848(2) 0.11758(3) 0.01726(10) Uani d . 1 . . Pt
I1 0.26218(4) 0.21541(5) -0.10854(5) 0.02966(16) Uani d . 1 . . I
I2 0.22630(4) 0.27170(4) 0.34001(5) 0.02638(15) Uani d . 1 . . I
N11 0.3684(5) 0.2964(6) 0.1216(7) 0.0279(19) Uani d . 1 . . N
H11A 0.4018 0.2787 0.1811 0.042 Uiso calc R 1 . . H
H11B 0.3987 0.2858 0.0574 0.042 Uiso calc R 1 . . H
N12 0.1970(5) 0.3517(5) 0.0769(7) 0.0226(17) Uani d . 1 . . N
H12A 0.1610 0.3485 0.0147 0.034 Uiso calc R 1 . . H
H12B 0.1641 0.3710 0.1347 0.034 Uiso calc R 1 . . H
N13 0.2978(5) 0.1253(5) 0.1581(7) 0.0279(19) Uani d . 1 . . N
H13A 0.3297 0.1060 0.0995 0.042 Uiso calc R 1 . . H
H13B 0.3349 0.1292 0.2191 0.042 Uiso calc R 1 . . H
N14 0.1240(5) 0.1767(5) 0.1140(7) 0.0289(19) Uani d . 1 . . N
H14A 0.0941 0.1850 0.1790 0.043 Uiso calc R 1 . . H
H14B 0.0893 0.1940 0.0554 0.043 Uiso calc R 1 . . H
C11 0.3527(6) 0.3847(6) 0.1319(9) 0.030(2) Uani d . 1 . . C
H11C 0.4063 0.4143 0.1100 0.045 Uiso calc R 1 . . H
H11D 0.3391 0.3985 0.2101 0.045 Uiso calc R 1 . . H
C12 0.2742(7) 0.4070(6) 0.0548(9) 0.030(2) Uani d . 1 . . C
H12C 0.2564 0.4628 0.0688 0.045 Uiso calc R 1 . . H
H12D 0.2920 0.4025 -0.0240 0.045 Uiso calc R 1 . . H
C13 0.2220(7) 0.0690(7) 0.1835(10) 0.035(3) Uani d . 1 . . C
H13C 0.2024 0.0764 0.2611 0.053 Uiso calc R 1 . . H
H13D 0.2411 0.0131 0.1742 0.053 Uiso calc R 1 . . H
C14 0.1456(7) 0.0888(7) 0.1005(9) 0.033(2) Uani d . 1 . . C
H14C 0.1639 0.0777 0.0231 0.050 Uiso calc R 1 . . H
H14D 0.0929 0.0560 0.1168 0.050 Uiso calc R 1 . . H
Pt2 0.24131(2) 0.26796(2) 0.61942(3) 0.01899(10) Uani d . 1 . . Pt
N21 0.1901(6) 0.3801(5) 0.6555(7) 0.0291(19) Uani d . 1 . . N
H21A 0.1552 0.3974 0.5970 0.044 Uiso calc R 1 . . H
H21B 0.1556 0.3772 0.7177 0.044 Uiso calc R 1 . . H
N22 0.3599(5) 0.3307(6) 0.6089(7) 0.030(2) Uani d . 1 . . N
H22A 0.3932 0.3236 0.6727 0.045 Uiso calc R 1 . . H
H22B 0.3920 0.3128 0.5494 0.045 Uiso calc R 1 . . H
N23 0.2920(5) 0.1555(5) 0.5836(7) 0.0266(18) Uani d . 1 . . N
H23A 0.3254 0.1578 0.5204 0.040 Uiso calc R 1 . . H
H23B 0.3276 0.1384 0.6415 0.040 Uiso calc R 1 . . H
N24 0.1214(5) 0.2084(6) 0.6294(7) 0.029(2) Uani d . 1 . . N
H24A 0.0907 0.2264 0.6899 0.044 Uiso calc R 1 . . H
H24B 0.0879 0.2180 0.5664 0.044 Uiso calc R 1 . . H
C21 0.2658(7) 0.4388(7) 0.6758(9) 0.035(2) Uani d . 1 . . C
H21C 0.2455 0.4940 0.6626 0.052 Uiso calc R 1 . . H
H21D 0.2884 0.4345 0.7534 0.052 Uiso calc R 1 . . H
C22 0.3376(7) 0.4165(7) 0.5940(9) 0.035(3) Uani d . 1 . . C
H22C 0.3164 0.4262 0.5168 0.053 Uiso calc R 1 . . H
H22D 0.3909 0.4495 0.6078 0.053 Uiso calc R 1 . . H
C23 0.2150(7) 0.0978(7) 0.5663(9) 0.036(3) Uani d . 1 . . C
H23C 0.1953 0.0990 0.4873 0.054 Uiso calc R 1 . . H
H23D 0.2347 0.0431 0.5841 0.054 Uiso calc R 1 . . H
C24 0.1381(7) 0.1205(7) 0.6409(9) 0.033(2) Uani d . 1 . . C
H24C 0.0844 0.0904 0.6185 0.050 Uiso calc R 1 . . H
H24D 0.1527 0.1073 0.7195 0.050 Uiso calc R 1 . . H
P1 0.49573(14) 0.17724(16) 0.3806(2) 0.0210(5) Uani d . 1 . . P
O11 0.4898(5) 0.2423(5) 0.2894(6) 0.0313(17) Uani d . 1 . . O
O12 0.5800(4) 0.1235(4) 0.3707(6) 0.0269(15) Uani d . 1 . . O
O13 0.4934(5) 0.2164(5) 0.4980(6) 0.0304(16) Uani d . 1 . . O
O14 0.4097(4) 0.1208(5) 0.3699(7) 0.0321(17) Uani d . 1 . . O
H14 0.4256 0.0740 0.3575 0.048 Uiso calc R 1 . . H
P2 0.49812(16) 0.06835(17) 0.7320(2) 0.0257(5) Uani d . 1 . . P
O21 0.4966(5) 0.0655(5) 0.8595(6) 0.042(2) Uani d . 1 . . O
O22 0.5831(4) 0.0303(5) 0.6829(7) 0.0353(18) Uani d . 1 . . O
O23 0.4124(4) 0.0282(5) 0.6784(8) 0.0378(19) Uani d . 1 . . O
H23 0.4214 -0.0206 0.6701 0.057 Uiso calc R 1 . . H
O24 0.4909(5) 0.1598(4) 0.6972(6) 0.0348(17) Uani d . 1 . . O
H24 0.5039 0.1648 0.6301 0.052 Uiso calc R 1 . . H
O31 0.3738(5) 0.0072(5) 0.0100(7) 0.0376(18) Uani d . 1 . . O
H31A 0.4158 -0.0160 0.0428 0.056 Uiso calc R 1 . . H
H31B 0.4028 0.0301 -0.0394 0.056 Uiso calc R 1 . . H
O32 0.4986(5) 0.2135(7) -0.0319(7) 0.053(3) Uani d . 1 . . O
H32A 0.5082 0.1645 -0.0326 0.080 Uiso calc R 1 . . H
H32B 0.4981 0.2389 -0.0919 0.080 Uiso calc R 1 . . H
O33 0.5110(7) 0.6022(7) 0.6098(9) 0.072(3) Uani d . 1 . . O
H33A 0.5337 0.6451 0.6310 0.108 Uiso calc R 1 . . H
H33B 0.4604 0.5923 0.6335 0.108 Uiso calc R 1 . . H
I3 0.49447(5) 0.40902(5) 0.85113(7) 0.0405(2) Uani d . 1 . . I

loop_
_atom_site_aniso_label
_atom_site_aniso_U_11
_atom_site_aniso_U_22
_atom_site_aniso_U_33
_atom_site_aniso_U_12
_atom_site_aniso_U_13
_atom_site_aniso_U_23
Pt1 0.01723(16) 0.0197(2) 0.01485(16) 0.00014(13) -0.00006(11) 0.00041(15)
I1 0.0309(3) 0.0406(4) 0.0174(3) 0.0016(3) 0.0000(2) -0.0048(3)
I2 0.0305(3) 0.0313(4) 0.0175(3) 0.0009(3) 0.0041(2) -0.0011(3)
N11 0.020(4) 0.042(6) 0.021(4) -0.010(4) -0.002(3) 0.000(4)
N12 0.021(3) 0.022(4) 0.025(4) 0.006(3) 0.003(3) 0.001(4)
N13 0.037(4) 0.021(5) 0.026(4) 0.005(4) -0.008(3) 0.004(4)
N14 0.029(4) 0.031(5) 0.027(4) -0.005(4) -0.005(3) 0.007(4)
C11 0.032(5) 0.025(6) 0.033(5) -0.014(4) 0.003(4) 0.005(5)
C12 0.045(6) 0.012(5) 0.035(6) 0.000(4) 0.001(5) 0.002(4)
C13 0.048(6) 0.018(6) 0.040(6) 0.004(5) -0.004(5) 0.006(5)
C14 0.044(6) 0.024(6) 0.033(6) -0.016(5) 0.003(5) 0.006(5)
Pt2 0.01904(16) 0.0209(2) 0.01713(17) 0.00175(14) 0.00182(12) -0.00117(16)
N21 0.040(5) 0.022(5) 0.026(4) 0.004(4) 0.006(4) 0.005(4)
N22 0.024(4) 0.033(5) 0.033(5) -0.006(4) -0.001(3) -0.005(4)
N23 0.034(4) 0.024(5) 0.022(4) 0.003(4) 0.005(3) 0.001(4)
N24 0.017(3) 0.041(6) 0.030(4) 0.001(4) 0.000(3) 0.000(4)
C21 0.047(6) 0.023(6) 0.034(6) -0.007(5) 0.006(5) -0.005(5)
C22 0.044(6) 0.030(6) 0.032(6) -0.016(5) -0.002(5) 0.001(5)
C23 0.043(6) 0.030(6) 0.034(6) -0.003(5) 0.007(5) -0.017(5)
C24 0.041(6) 0.035(7) 0.025(5) -0.014(5) 0.010(4) 0.000(5)
P1 0.0211(10) 0.0214(13) 0.0204(11) -0.0012(9) -0.0006(9) 0.0018(10)
O11 0.037(4) 0.037(5) 0.020(3) -0.006(3) -0.002(3) 0.010(3)
O12 0.017(3) 0.026(4) 0.038(4) 0.003(3) 0.002(3) 0.000(3)
O13 0.039(4) 0.033(4) 0.020(3) -0.003(3) -0.001(3) -0.006(3)
O14 0.019(3) 0.030(4) 0.048(5) -0.001(3) -0.003(3) -0.005(4)
P2 0.0275(12) 0.0224(14) 0.0273(13) 0.0001(10) 0.0025(10) 0.0052(11)
O21 0.044(4) 0.046(5) 0.035(4) 0.007(4) 0.002(3) 0.018(4)
O22 0.029(3) 0.033(4) 0.044(4) -0.002(3) 0.013(3) -0.009(4)
O23 0.028(3) 0.020(4) 0.065(5) 0.000(3) -0.005(3) 0.001(4)
O24 0.063(5) 0.018(4) 0.024(4) -0.001(4) 0.001(3) 0.003(3)
O31 0.036(4) 0.042(5) 0.035(4) 0.005(4) 0.006(3) 0.005(4)
O32 0.044(4) 0.072(7) 0.044(5) 0.003(5) 0.003(4) -0.021(5)
O33 0.076(7) 0.058(7) 0.082(8) -0.004(6) 0.006(6) -0.021(6)
I3 0.0349(4) 0.0438(5) 0.0427(4) 0.0020(3) 0.0010(3) -0.0134(4)

loop_
_atom_type_symbol
_atom_type_description
_atom_type_scat_dispersion_real
_atom_type_scat_dispersion_imag
_atom_type_scat_source
C C 0.0033 0.0016 'International Tables Vol C Tables 4.2.6.8 and 6.1.1.4'
H H 0.0000 0.0000 'International Tables Vol C Tables 4.2.6.8 and 6.1.1.4'
N N 0.0061 0.0033 'International Tables Vol C Tables 4.2.6.8 and 6.1.1.4'
O O 0.0106 0.0060 'International Tables Vol C Tables 4.2.6.8 and 6.1.1.4'
P P 0.1023 0.0942 'International Tables Vol C Tables 4.2.6.8 and 6.1.1.4'
I I -0.4742 1.8119 'International Tables Vol C Tables 4.2.6.8 and 6.1.1.4'
Pt Pt -1.7033 8.3905 'International Tables Vol C Tables 4.2.6.8 and 6.1.1.4'

loop_
_geom_angle_atom_site_label_1
_geom_angle_atom_site_label_2
_geom_angle_atom_site_label_3
_geom_angle_site_symmetry_3
_geom_angle
_geom_angle_publ_flag
N11 Pt1 N12 . 83.8(3) y
N11 Pt1 N13 . 95.2(3) y
N11 Pt1 N14 . 178.4(3) n
N12 Pt1 N13 . 179.0(3) n
N12 Pt1 N14 . 97.8(3) y
N13 Pt1 N14 . 83.2(3) y
N11 Pt1 I1 . 89.9(2) y
N12 Pt1 I1 . 86.3(2) y
N13 Pt1 I1 . 93.6(2) y
N14 Pt1 I1 . 90.0(2) y
N11 Pt1 I2 . 89.5(2) y
N12 Pt1 I2 . 89.9(2) y
N13 Pt1 I2 . 90.3(2) y
N14 Pt1 I2 . 90.7(2) y
I1 Pt1 I2 . 176.16(3) y
Pt1 I1 Pt2 1_554 154.52(3) y
Pt1 I2 Pt2 . 163.64(3) y
I2 Pt2 I1 1_556 165.88(2) y
N21 Pt2 N22 . 83.0(3) y
N21 Pt2 N23 . 179.7(3) n
N21 Pt2 N24 . 95.6(3) y
N22 Pt2 N23 . 97.3(3) y
N22 Pt2 N24 . 178.5(3) n
N23 Pt2 N24 . 84.1(3) y
N24 Pt2 I1 1_556 83.5(2) ?
N22 Pt2 I1 1_556 97.0(2) ?
N21 Pt2 I1 1_556 93.8(2) ?
N23 Pt2 I1 1_556 86.2(2) ?
C11 N11 Pt1 . 108.7(6) ?
C11 N11 H11A . 109.9 ?
Pt1 N11 H11A . 110.0 ?
C11 N11 H11B . 110.0 ?
Pt1 N11 H11B . 109.9 ?
H11A N11 H11B . 108.3 ?
C12 N12 Pt1 . 109.0(5) ?
C12 N12 H12A . 109.9 ?
Pt1 N12 H12A . 109.9 ?
C12 N12 H12B . 109.9 ?
Pt1 N12 H12B . 109.9 ?
H12A N12 H12B . 108.3 ?
C13 N13 Pt1 . 109.3(6) ?
C13 N13 H13A . 109.8 ?
Pt1 N13 H13A . 109.8 ?
C13 N13 H13B . 109.8 ?
Pt1 N13 H13B . 109.8 ?
H13A N13 H13B . 108.3 ?
C14 N14 Pt1 . 106.9(6) ?
C14 N14 H14A . 110.3 ?
Pt1 N14 H14A . 110.3 ?
C14 N14 H14B . 110.3 ?
Pt1 N14 H14B . 110.3 ?
H14A N14 H14B . 108.6 ?
N11 C11 C12 . 108.1(8) ?
N11 C11 H11C . 110.1 ?
C12 C11 H11C . 110.1 ?
N11 C11 H11D . 110.1 ?
C12 C11 H11D . 110.1 ?
H11C C11 H11D . 108.4 ?
N12 C12 C11 . 109.4(8) ?
N12 C12 H12C . 109.8 ?
C11 C12 H12C . 109.8 ?
N12 C12 H12D . 109.8 ?
C11 C12 H12D . 109.8 ?
H12C C12 H12D . 108.2 ?
N13 C13 C14 . 107.1(8) ?
N13 C13 H13C . 110.3 ?
C14 C13 H13C . 110.3 ?
N13 C13 H13D . 110.3 ?
C14 C13 H13D . 110.3 ?
H13C C13 H13D . 108.5 ?
N14 C14 C13 . 107.4(8) ?
N14 C14 H14C . 110.2 ?
C13 C14 H14C . 110.2 ?
N14 C14 H14D . 110.2 ?
C13 C14 H14D . 110.2 ?
H14C C14 H14D . 108.5 ?
C21 N21 Pt2 . 109.7(6) ?
C21 N21 H21A . 109.7 ?
Pt2 N21 H21A . 109.7 ?
C21 N21 H21B . 109.7 ?
Pt2 N21 H21B . 109.7 ?
H21A N21 H21B . 108.2 ?
C22 N22 Pt2 . 107.6(6) ?
C22 N22 H22A . 110.2 ?
Pt2 N22 H22A . 110.2 ?
C22 N22 H22B . 110.2 ?
Pt2 N22 H22B . 110.2 ?
H22A N22 H22B . 108.5 ?
C23 N23 Pt2 . 108.8(6) ?
C23 N23 H23A . 109.9 ?
Pt2 N23 H23A . 109.9 ?
C23 N23 H23B . 109.9 ?
Pt2 N23 H23B . 109.9 ?
H23A N23 H23B . 108.3 ?
C24 N24 Pt2 . 109.5(6) ?
C24 N24 H24A . 109.8 ?
Pt2 N24 H24A . 109.8 ?
C24 N24 H24B . 109.8 ?
Pt2 N24 H24B . 109.8 ?
H24A N24 H24B . 108.2 ?
C22 C21 N21 . 106.1(8) ?
C22 C21 H21C . 110.5 ?
N21 C21 H21C . 110.5 ?
C22 C21 H21D . 110.5 ?
N21 C21 H21D . 110.5 ?
H21C C21 H21D . 108.7 ?
N22 C22 C21 . 108.9(9) ?
N22 C22 H22C . 109.9 ?
C21 C22 H22C . 109.9 ?
N22 C22 H22D . 109.9 ?
C21 C22 H22D . 109.9 ?
H22C C22 H22D . 108.3 ?
C24 C23 N23 . 110.3(8) ?
C24 C23 H23C . 109.6 ?
N23 C23 H23C . 109.6 ?
C24 C23 H23D . 109.6 ?
N23 C23 H23D . 109.6 ?
H23C C23 H23D . 108.1 ?
N24 C24 C23 . 108.6(9) ?
N24 C24 H24C . 110.0 ?
C23 C24 H24C . 110.0 ?
N24 C24 H24D . 110.0 ?
C23 C24 H24D . 110.0 ?
H24C C24 H24D . 108.3 ?
O11 P1 O13 . 109.8(4) ?
O11 P1 O12 . 113.1(4) ?
O13 P1 O12 . 110.0(4) ?
O11 P1 O14 . 108.7(4) ?
O13 P1 O14 . 107.0(4) ?
O12 P1 O14 . 108.0(4) ?
P1 O14 H14 . 109.5 ?
O21 P2 O22 . 112.9(4) ?
O21 P2 O23 . 111.6(5) ?
O22 P2 O23 . 110.1(4) ?
O21 P2 O24 . 106.8(5) ?
O22 P2 O24 . 110.5(5) ?
O23 P2 O24 . 104.6(4) ?
P2 O23 H23 . 109.5 ?
P2 O24 H24 . 109.5 ?
H31B O31 H31A . 98.4 ?
H32B O32 H32A . 119.6 ?
H33B O33 H33A . 116.1 ?

loop_
_geom_bond_atom_site_label_1
_geom_bond_atom_site_label_2
_geom_bond_site_symmetry_2
_geom_bond_distance
_geom_bond_publ_flag
Pt1 I1 . 2.6997(7) y
Pt1 I2 . 2.6921(7) y
Pt1 N11 . 2.048(7) y
Pt1 N12 . 2.055(8) y
Pt1 N13 . 2.069(8) y
Pt1 N14 . 2.075(8) y
Pt2 N21 . 2.044(8) y
Pt2 N22 . 2.043(8) y
Pt2 N23 . 2.045(8) y
Pt2 N24 . 2.034(8) y
Pt2 I1 1_556 3.3239(8) y
Pt2 I2 . 3.2902(7) y
N11 C11 . 1.478(13) no
N11 H11A . 0.9000 ?
N11 H11B . 0.9000 ?
N12 C12 . 1.490(12) no
N12 H12A . 0.9000 ?
N12 H12B . 0.9000 ?
N13 C13 . 1.489(13) no
N13 H13A . 0.9000 ?
N13 H13B . 0.9000 ?
N14 C14 . 1.492(14) no
N14 H14A . 0.9000 ?
N14 H14B . 0.9000 ?
C11 C12 . 1.509(13) no
C11 H11C . 0.9700 ?
C11 H11D . 0.9700 ?
C12 H12C . 0.9700 ?
C12 H12D . 0.9700 ?
C13 C14 . 1.520(14) no
C13 H13C . 0.9700 ?
C13 H13D . 0.9700 ?
C14 H14C . 0.9700 ?
C14 H14D . 0.9700 ?
N21 C21 . 1.497(13) no
N21 H21A . 0.9000 ?
N21 H21B . 0.9000 ?
N22 C22 . 1.462(14) no
N22 H22A . 0.9000 ?
N22 H22B . 0.9000 ?
N23 C23 . 1.496(13) no
N23 H23A . 0.9000 ?
N23 H23B . 0.9000 ?
N24 C24 . 1.475(14) no
N24 H24A . 0.9000 ?
N24 H24B . 0.9000 ?
C21 C22 . 1.490(14) no
C21 H21C . 0.9700 ?
C21 H21D . 0.9700 ?
C22 H22C . 0.9700 ?
C22 H22D . 0.9700 ?
C23 C24 . 1.496(14) no
C23 H23C . 0.9700 ?
C23 H23D . 0.9700 ?
C24 H24C . 0.9700 ?
C24 H24D . 0.9700 ?
P1 O11 . 1.518(7) y
P1 O12 . 1.537(6) y
P1 O13 . 1.524(7) y
P1 O14 . 1.582(7) y
O14 H14 . 0.8200 ?
P2 O21 . 1.500(8) y
P2 O22 . 1.527(7) y
P2 O23 . 1.556(7) y
P2 O24 . 1.565(8) y
O23 H23 . 0.8200 ?
O24 H24 . 0.8200 ?
O31 H31B . 0.8200 ?
O31 H31A . 0.8201 ?
O32 H32B . 0.8200 ?
O32 H32A . 0.8205 ?
O33 H33B . 0.8200 ?
O33 H33A . 0.8201 ?

loop_
_geom_hbond_atom_site_label_D
_geom_hbond_atom_site_label_H
_geom_hbond_atom_site_label_A
_geom_hbond_site_symmetry_A
_geom_hbond_distance_DH
_geom_hbond_distance_HA
_geom_hbond_distance_DA
_geom_hbond_angle_DHA
_geom_hbond_publ_flag
N11 H11A O11 . 0.90 1.91 2.796(10) 169.9 y
N11 H11B O32 . 0.90 2.18 2.990(12) 149.2 y
N12 H12A O12 4_565 0.90 2.11 2.987(10) 164.1 y
N12 H12B O22 4_565 0.90 2.10 2.870(11) 142.6 y
N13 H13A O31 . 0.90 2.05 2.854(12) 148.1 y
N13 H13B O14 . 0.90 2.08 2.972(10) 170.3 y
N14 H14A I3 4_565 0.90 2.96 3.689(8) 139.2 y
N14 H14B O13 4_565 0.90 2.15 2.937(11) 145.6 y
N21 H21A O31 2_555 0.90 2.24 3.002(11) 141.9 y
N21 H21B O12 4_566 0.90 2.13 3.030(11) 175.9 y
N22 H22A I3 1_555 0.90 2.92 3.686(8) 143.7 y
N22 H22B O13 . 0.90 2.27 3.038(11) 142.5 y
N23 H23A O14 . 0.90 2.26 3.132(11) 161.9 y
N23 H23B O23 1_555 0.90 2.25 2.962(11) 136.0 y
N24 H24A O11 4_566 0.90 1.98 2.846(11) 161.4 y
N24 H24B O32 4_566 0.90 2.08 2.909(11) 153.3 y
O14 H14 O22 3_656 0.82 1.79 2.569(11) 158.6 y
O23 H23 O12 3_656 0.82 1.76 2.567(10) 166.8 y
O24 H24 O13 1_555 0.82 1.77 2.522(10) 150.8 y
O31 H31B O21 1_554 0.82 1.93 2.731(10) 164.6 y
O31 H31A O21 3_656 0.82 1.90 2.717(10) 170.9 y
O32 H32B I3 1_554 0.82 2.88 3.502(12) 134.1 y
O32 H32A O21 1_554 0.82 2.07 2.753(13) 140.2 y
O33 H33A O11 3_666 0.82 2.11 2.824(13) 145.4 y
